data_2232030
loop_
_publ_author_name
'Howie, R. Alan'
'de Lima, Geraldo M.'
'Tiekink, Edward R. T.'
'Wardell, James L.'
'Wardell, Solange M. S. V.'

_publ_section_title
;
 <i>fac</i>-(2-Amidoethyl-\k^2^<i>C</i>^1^,<i>O</i>)trichlorido(urea-\k<i>O</i>)tin(IV)
;
_journal_coeditor_code QM2029
_journal_issue 10
_journal_name_full 'Acta Crystallographica Section E'
_journal_page_first m1420
_journal_page_last m1421
_journal_paper_doi 10.1107/S1600536811038281
_journal_volume 67
_journal_year 2011
_chemical_formula_iupac '[Sn (C3 H6 N O) Cl3 (C H4 N2 O)]'
_chemical_formula_moiety 'C4 H10 Cl3 N3 O2 Sn'
_chemical_formula_sum 'C4 H10 Cl3 N3 O2 Sn'
_chemical_formula_weight 357.19
_chemical_name_systematic
;
<i>fac</i>-(2-Amidoethyl-\k^2^<i>C</i>^1^,<i>O</i>)trichlorido-
(urea-\k<i>O</i>)tin(IV)
;
_space_group_IT_number 61
_symmetry_cell_setting orthorhombic
_symmetry_space_group_name_Hall '-P 2ac 2ab'
_symmetry_space_group_name_H-M 'P b c a'
_atom_sites_solution_hydrogens geom
_atom_sites_solution_primary direct
_atom_sites_solution_secondary difmap
_audit_creation_method SHELXL-97
_cell_angle_alpha 90.00
_cell_angle_beta 90.00
_cell_angle_gamma 90.00
_cell_formula_units_Z 8
_cell_length_a 11.1223(2)
_cell_length_b 12.0180(3)
_cell_length_c 16.0461(5)
_cell_measurement_reflns_used 2702
_cell_measurement_temperature 120(2)
_cell_measurement_theta_max 27.48
_cell_measurement_theta_min 2.91
_cell_volume 2144.85(9)
_computing_cell_refinement 'DENZO (Otwinowski & Minor, 1997) and COLLECT (Hooft, 1998)'
_computing_data_collection 'COLLECT (Hooft, 1998)'
_computing_data_reduction 'DENZO (Otwinowski & Minor, 1997) and COLLECT (Hooft, 1998)'
_computing_molecular_graphics 'ORTEP-3 (Farrugia, 1997) and DIAMOND (Brandenburg, 2006)'
_computing_publication_material 'publCIF (Westrip, 2010)'
_computing_structure_refinement 'SHELXL97 (Sheldrick, 2008)'
_computing_structure_solution 'SHELXS97 (Sheldrick, 2008)'
_diffrn_ambient_temperature 120(2)
_diffrn_detector_area_resol_mean 9.091
_diffrn_measured_fraction_theta_full 0.996
_diffrn_measured_fraction_theta_max 0.996
_diffrn_measurement_device_type 'Bruker--Nonius APEXII CCD camera on \k-goniostat'
_diffrn_measurement_method '\f & \w scans'
_diffrn_radiation_monochromator '10cm confocal mirrors'
_diffrn_radiation_source 'Bruker-Nonius FR591 rotating anode'
_diffrn_radiation_type MoK\a
_diffrn_radiation_wavelength 0.71073
_diffrn_reflns_av_R_equivalents 0.0387
_diffrn_reflns_av_sigmaI/netI 0.0324
_diffrn_reflns_limit_h_max 14
_diffrn_reflns_limit_h_min -13
_diffrn_reflns_limit_k_max 15
_diffrn_reflns_limit_k_min -12
_diffrn_reflns_limit_l_max 20
_diffrn_reflns_limit_l_min -19
_diffrn_reflns_number 12333
_diffrn_reflns_theta_full 27.48
_diffrn_reflns_theta_max 27.48
_diffrn_reflns_theta_min 3.13
_diffrn_standards_decay_% 0
_diffrn_standards_number 0
_exptl_absorpt_coefficient_mu 3.103
_exptl_absorpt_correction_T_max 0.9127
_exptl_absorpt_correction_T_min 0.7382
_exptl_absorpt_correction_type multi-scan
_exptl_absorpt_process_details '(SADABS; Sheldrick, 2007)'
_exptl_crystal_colour colourless
_exptl_crystal_density_diffrn 2.212
_exptl_crystal_density_method 'not measured'
_exptl_crystal_description plate
_exptl_crystal_F_000 1376
_exptl_crystal_size_max 0.14
_exptl_crystal_size_mid 0.08
_exptl_crystal_size_min 0.03
_refine_diff_density_max 0.423
_refine_diff_density_min -0.412
_refine_ls_extinction_method none
_refine_ls_goodness_of_fit_ref 1.103
_refine_ls_hydrogen_treatment mixed
_refine_ls_matrix_type full
_refine_ls_number_parameters 136
_refine_ls_number_reflns 2451
_refine_ls_number_restraints 0
_refine_ls_restrained_S_all 1.103
_refine_ls_R_factor_all 0.0258
_refine_ls_R_factor_gt 0.0222
_refine_ls_shift/su_max 0.001
_refine_ls_shift/su_mean 0.000
_refine_ls_structure_factor_coef Fsqd
_refine_ls_weighting_details 'calc w=1/[\s^2^(Fo^2^)+(0.0000P)^2^+3.4389P] where P=(Fo^2^+2Fc^2^)/3'
_refine_ls_weighting_scheme calc
_refine_ls_wR_factor_gt 0.0483
_refine_ls_wR_factor_ref 0.0505
_reflns_number_gt 2242
_reflns_number_total 2451
_reflns_threshold_expression I>2\s(I)
_cod_data_source_file qm2029.cif
_cod_data_source_block I
_cod_original_sg_symbol_Hall '-P 2ac 2ab '
_cod_database_code 2232030
_cod_database_fobs_code 2232030

loop_
_symmetry_equiv_pos_as_xyz
'x, y, z'
'-x+1/2, -y, z+1/2'
'-x, y+1/2, -z+1/2'
'x+1/2, -y+1/2, -z'
'-x, -y, -z'
'x-1/2, y, -z-1/2'
'x, -y-1/2, z-1/2'
'-x-1/2, y-1/2, z'

loop_
_atom_site_type_symbol
_atom_site_label
_atom_site_fract_x
_atom_site_fract_y
_atom_site_fract_z
_atom_site_U_iso_or_equiv
_atom_site_adp_type
_atom_site_calc_flag
_atom_site_refinement_flags
_atom_site_occupancy
_atom_site_symmetry_multiplicity
Sn Sn 0.536685(14) 0.238549(14) 0.600556(10) 0.01156(6) Uani d . 1 1
Cl Cl1 0.40499(6) 0.32834(5) 0.69733(4) 0.02118(14) Uani d . 1 1
Cl Cl2 0.61521(5) 0.11894(5) 0.70850(4) 0.01937(14) Uani d . 1 1
Cl Cl3 0.69075(6) 0.38320(5) 0.62367(4) 0.01866(14) Uani d . 1 1
O O1 0.44877(15) 0.34588(14) 0.50652(10) 0.0147(4) Uani d . 1 1
O O2 0.38496(16) 0.12814(16) 0.57517(11) 0.0202(4) Uani d . 1 1
N N1 0.3982(2) 0.3491(2) 0.37174(14) 0.0194(5) Uani d . 1 1
H H1N 0.360(3) 0.405(3) 0.378(2) 0.023 Uiso d . 1 1
H H2N 0.403(3) 0.321(3) 0.328(2) 0.023 Uiso d . 1 1
N N2 0.2038(2) 0.0487(2) 0.58401(15) 0.0177(5) Uani d . 1 1
H H3N 0.191(3) 0.069(2) 0.531(2) 0.021 Uiso d . 1 1
H H4N 0.160(3) -0.006(3) 0.6044(18) 0.021 Uiso d . 1 1
N N3 0.3448(2) 0.01609(19) 0.68601(14) 0.0182(5) Uani d . 1 1
H H5N 0.296(3) -0.026(2) 0.713(2) 0.022 Uiso d . 1 1
H H6N 0.411(3) 0.024(3) 0.7044(19) 0.022 Uiso d . 1 1
C C1 0.6109(2) 0.1691(2) 0.48944(15) 0.0166(5) Uani d . 1 1
H H1A 0.6918 0.2004 0.4789 0.020 Uiso calc R 1 1
H H1B 0.6183 0.0873 0.4949 0.020 Uiso calc R 1 1
C C2 0.5261(2) 0.1983(2) 0.41798(16) 0.0173(5) Uani d . 1 1
H H2A 0.5736 0.2077 0.3663 0.021 Uiso calc R 1 1
H H2B 0.4694 0.1359 0.4092 0.021 Uiso calc R 1 1
C C3 0.4551(2) 0.3040(2) 0.43435(15) 0.0141(5) Uani d . 1 1
C C4 0.3135(2) 0.0653(2) 0.61521(15) 0.0148(5) Uani d . 1 1

loop_
_atom_site_aniso_label
_atom_site_aniso_U_11
_atom_site_aniso_U_22
_atom_site_aniso_U_33
_atom_site_aniso_U_12
_atom_site_aniso_U_13
_atom_site_aniso_U_23
Sn 0.01312(11) 0.01191(10) 0.00966(10) 0.00196(6) 0.00039(6) 0.00036(6)
Cl1 0.0263(3) 0.0240(3) 0.0133(3) 0.0119(3) 0.0043(3) 0.0018(2)
Cl2 0.0177(3) 0.0225(3) 0.0179(3) 0.0042(2) -0.0017(2) 0.0074(2)
Cl3 0.0221(3) 0.0154(3) 0.0185(3) -0.0029(2) -0.0031(2) -0.0013(2)
O1 0.0177(9) 0.0146(9) 0.0119(8) 0.0039(7) 0.0003(7) 0.0000(7)
O2 0.0207(9) 0.0254(10) 0.0145(9) -0.0095(8) -0.0003(7) 0.0025(7)
N1 0.0258(12) 0.0216(13) 0.0107(10) 0.0070(10) -0.0013(9) -0.0022(9)
N2 0.0149(11) 0.0195(12) 0.0187(11) -0.0038(9) 0.0006(9) 0.0023(9)
N3 0.0162(11) 0.0210(12) 0.0175(11) -0.0018(9) 0.0016(9) 0.0041(9)
C1 0.0182(12) 0.0183(13) 0.0132(12) 0.0035(10) 0.0031(10) -0.0027(9)
C2 0.0227(13) 0.0172(13) 0.0120(11) 0.0022(11) 0.0008(10) -0.0027(10)
C3 0.0121(11) 0.0155(13) 0.0148(12) -0.0042(9) 0.0029(9) 0.0018(10)
C4 0.0170(12) 0.0125(12) 0.0148(12) 0.0033(10) 0.0032(9) -0.0018(9)

loop_
_atom_type_symbol
_atom_type_description
_atom_type_scat_dispersion_real
_atom_type_scat_dispersion_imag
_atom_type_scat_source
C C 0.0033 0.0016 'International Tables Vol C Tables 4.2.6.8 and 6.1.1.4'
H H 0.0000 0.0000 'International Tables Vol C Tables 4.2.6.8 and 6.1.1.4'
Cl Cl 0.1484 0.1585 'International Tables Vol C Tables 4.2.6.8 and 6.1.1.4'
N N 0.0061 0.0033 'International Tables Vol C Tables 4.2.6.8 and 6.1.1.4'
O O 0.0106 0.0060 'International Tables Vol C Tables 4.2.6.8 and 6.1.1.4'
Sn Sn -0.6537 1.4246 'International Tables Vol C Tables 4.2.6.8 and 6.1.1.4'

loop_
_geom_angle_atom_site_label_1
_geom_angle_atom_site_label_2
_geom_angle_atom_site_label_3
_geom_angle
C1 Sn O2 84.59(9)
C1 Sn O1 80.18(8)
O2 Sn O1 83.43(7)
C1 Sn Cl1 162.84(7)
O2 Sn Cl1 85.53(5)
O1 Sn Cl1 84.79(5)
C1 Sn Cl2 103.09(7)
O2 Sn Cl2 92.95(5)
O1 Sn Cl2 174.92(5)
Cl1 Sn Cl2 91.39(2)
C1 Sn Cl3 97.60(7)
O2 Sn Cl3 172.57(5)
O1 Sn Cl3 89.92(5)
Cl1 Sn Cl3 90.56(2)
Cl2 Sn Cl3 93.46(2)
C3 O1 Sn 111.56(15)
C4 O2 Sn 138.58(16)
C3 N1 H1N 121(2)
C3 N1 H2N 119(2)
H1N N1 H2N 120(3)
C4 N2 H3N 117.7(19)
C4 N2 H4N 119(2)
H3N N2 H4N 117(3)
C4 N3 H5N 121(2)
C4 N3 H6N 120(2)
H5N N3 H6N 118(3)
C2 C1 Sn 107.38(16)
C2 C1 H1A 110.2
Sn C1 H1A 110.2
C2 C1 H1B 110.2
Sn C1 H1B 110.2
H1A C1 H1B 108.5
C3 C2 C1 112.6(2)
C3 C2 H2A 109.1
C1 C2 H2A 109.1
C3 C2 H2B 109.1
C1 C2 H2B 109.1
H2A C2 H2B 107.8
O1 C3 N1 120.8(2)
O1 C3 C2 121.4(2)
N1 C3 C2 117.8(2)
O2 C4 N3 122.2(2)
O2 C4 N2 118.1(2)
N3 C4 N2 119.7(2)

loop_
_geom_bond_atom_site_label_1
_geom_bond_atom_site_label_2
_geom_bond_distance
_geom_bond_publ_flag
Sn Cl1 2.3919(6) y
Sn Cl2 2.4144(6) y
Sn Cl3 2.4690(6) y
Sn O1 2.2129(17) y
Sn O2 2.1850(18) y
Sn C1 2.135(2) y
O1 C3 1.265(3) ?
O2 C4 1.271(3) ?
N1 C3 1.305(3) ?
N1 H1N 0.81(3) ?
N1 H2N 0.78(3) ?
N2 C4 1.334(3) ?
N2 H3N 0.90(3) ?
N2 H4N 0.89(3) ?
N3 C4 1.327(3) ?
N3 H5N 0.86(3) ?
N3 H6N 0.80(3) ?
C1 C2 1.526(3) ?
C1 H1A 0.9900 ?
C1 H1B 0.9900 ?
C2 C3 1.519(4) ?
C2 H2A 0.9900 ?
C2 H2B 0.9900 ?

loop_
_geom_hbond_atom_site_label_D
_geom_hbond_atom_site_label_H
_geom_hbond_atom_site_label_A
_geom_hbond_site_symmetry_A
_geom_hbond_distance_DH
_geom_hbond_distance_HA
_geom_hbond_distance_DA
_geom_hbond_angle_DHA
N1 H1n Cl3 5_666 0.81(3) 2.60(3) 3.366(3) 159(3)
N1 H2n Cl1 7_565 0.78(3) 2.76(3) 3.519(3) 164(3)
N2 H3n Cl3 4_456 0.90(3) 2.55(3) 3.435(2) 170(3)
N2 H4n Cl1 8_655 0.89(3) 2.59(3) 3.432(2) 160(3)
N2 H4n O1 8_655 0.89(3) 2.66(3) 3.219(3) 122(2)
N3 H5n Cl1 8_655 0.86(3) 2.85(3) 3.584(3) 145(3)
N3 H5n Cl3 3_646 0.86(3) 2.85(3) 3.469(2) 131(2)
N3 H6n Cl2 . 0.80(3) 2.54(3) 3.272(3) 152(3)

loop_
_geom_torsion_atom_site_label_1
_geom_torsion_atom_site_label_2
_geom_torsion_atom_site_label_3
_geom_torsion_atom_site_label_4
_geom_torsion
C1 Sn O1 C3 16.38(17)
O2 Sn O1 C3 -69.23(16)
Cl1 Sn O1 C3 -155.32(16)
Cl2 Sn O1 C3 -114.0(5)
Cl3 Sn O1 C3 114.11(15)
C1 Sn O2 C4 139.7(3)
O1 Sn O2 C4 -139.6(3)
Cl1 Sn O2 C4 -54.3(3)
Cl2 Sn O2 C4 36.8(3)
Cl3 Sn O2 C4 -112.8(4)
O2 Sn C1 C2 61.74(17)
O1 Sn C1 C2 -22.51(17)
Cl1 Sn C1 C2 6.7(4)
Cl2 Sn C1 C2 153.52(16)
Cl3 Sn C1 C2 -111.11(17)
Sn C1 C2 C3 26.7(3)
Sn O1 C3 N1 173.13(19)
Sn O1 C3 C2 -5.3(3)
C1 C2 C3 O1 -14.9(3)
C1 C2 C3 N1 166.6(2)
Sn O2 C4 N3 -28.6(4)
Sn O2 C4 N2 151.7(2)
